data_2022914
loop_
_publ_author_name
'D&#xf6;ring, Cindy'
'Jones, Peter G.'

_publ_section_title
;
 Crystal structures of five halido gold complexes involving piperidine or
 pyrrolidine as ligands or (protonated) as cations.
;
_journal_coeditor_code YZ2040
_journal_issue 'Pt 11'
_journal_name_full 'Acta crystallographica. Section E, Crystallographic communications'
_journal_page_first 1017
_journal_page_last 1027
_journal_paper_doi 10.1107/S205698902300854X
_journal_volume 79
_journal_year 2023
_chemical_formula_iupac '[Au Br3 (C5 H11 N)], C H2 Cl2'
_chemical_formula_moiety 'C5 H11 Au Br3 N, C H2 Cl2'
_chemical_formula_sum 'C6 H13 Au Br3 Cl2 N'
_chemical_formula_weight 606.77
_chemical_name_systematic
;
Tribromido(piperidine-\k<i>N</i>)gold(III) dichloromethane monosolvate
;
_space_group_crystal_system monoclinic
_space_group_IT_number 14
_space_group_name_Hall '-P 2ybc'
_space_group_name_H-M_alt 'P 1 21/c 1'
_atom_sites_solution_hydrogens mixed
_atom_sites_solution_primary direct
_atom_sites_solution_secondary difmap
_audit_creation_method SHELXL-2018/3
_cell_angle_alpha 90
_cell_angle_beta 96.423(3)
_cell_angle_gamma 90
_cell_formula_units_Z 4
_cell_length_a 7.3473(3)
_cell_length_b 22.0860(8)
_cell_length_c 8.5066(3)
_cell_measurement_reflns_used 8200
_cell_measurement_temperature 100(2)
_cell_measurement_theta_max 30.7580
_cell_measurement_theta_min 2.6540
_cell_volume 1371.72(9)
_computing_cell_refinement
;
CrysAlisPro, Version 1.171.37.35 (Agilent, 2014)
;
_computing_data_collection
;
CrysAlisPro, Version 1.171.37.35 (Agilent, 2014)
;
_computing_data_reduction
;
CrysAlisPro, Version 1.171.37.35 (Agilent, 2014)
;
_computing_molecular_graphics
;
Siemens XP (Siemens, 1994)
;
_computing_publication_material
;
<i>SHELXL2018/3</i> (Sheldrick, 2015)
;
_computing_structure_refinement
;
<i>SHELXL2018/3</i> (Sheldrick, 2015)
;
_computing_structure_solution
;
SHELXS97 (Sheldrick, 2008)
;
_diffrn_ambient_temperature 100(2)
_diffrn_detector_area_resol_mean 16.1419
_diffrn_measured_fraction_theta_full 0.989
_diffrn_measured_fraction_theta_max 0.951
_diffrn_measurement_device_type 'Oxford Diffraction Xcalibur, Eos'
_diffrn_measurement_method '\w scan'
_diffrn_radiation_type MoK\a
_diffrn_radiation_wavelength 0.71073
_diffrn_reflns_av_R_equivalents 0.0430
_diffrn_reflns_av_unetI/netI 0.0266
_diffrn_reflns_limit_h_max 10
_diffrn_reflns_limit_h_min -10
_diffrn_reflns_limit_k_max 31
_diffrn_reflns_limit_k_min -31
_diffrn_reflns_limit_l_max 11
_diffrn_reflns_limit_l_min -12
_diffrn_reflns_number 36043
_diffrn_reflns_theta_full 30.000
_diffrn_reflns_theta_max 30.927
_diffrn_reflns_theta_min 2.580
_diffrn_source 'Enhance (Mo) X-ray Source'
_exptl_absorpt_coefficient_mu 19.815
_exptl_absorpt_correction_T_max 1.00000
_exptl_absorpt_correction_T_min 0.57357
_exptl_absorpt_correction_type multi-scan
_exptl_absorpt_process_details
;
(CrysAlisPro; Agilent, 2014)
;
_exptl_crystal_colour red
_exptl_crystal_density_diffrn 2.938
_exptl_crystal_density_method 'not measured'
_exptl_crystal_description block
_exptl_crystal_F_000 1096
_exptl_crystal_size_max 0.15
_exptl_crystal_size_mid 0.12
_exptl_crystal_size_min 0.10
_refine_diff_density_max 0.839
_refine_diff_density_min -0.833
_refine_ls_extinction_coef 0.00041(2)
_refine_ls_extinction_expression Fc^*^=kFc[1+0.001xFc^2^\l^3^/sin(2\q)]^-1/4^
_refine_ls_extinction_method
;
<i>SHELXL2018/3</i> (Sheldrick 2015)
;
_refine_ls_goodness_of_fit_ref 1.150
_refine_ls_hydrogen_treatment mixed
_refine_ls_matrix_type full
_refine_ls_number_parameters 123
_refine_ls_number_reflns 4139
_refine_ls_number_restraints 0
_refine_ls_restrained_S_all 1.150
_refine_ls_R_factor_all 0.0317
_refine_ls_R_factor_gt 0.0242
_refine_ls_shift/su_max 0.001
_refine_ls_shift/su_mean 0.000
_refine_ls_structure_factor_coef Fsqd
_refine_ls_weighting_details 'w=1/[\s^2^(Fo^2^)+(0.0061P)^2^+2.1369P] where P=(Fo^2^+2Fc^2^)/3'
_refine_ls_weighting_scheme calc
_refine_ls_wR_factor_gt 0.0373
_refine_ls_wR_factor_ref 0.0385
_reflns_number_gt 3658
_reflns_number_total 4139
_reflns_threshold_expression 'I > 2\s(I)'
_cod_data_source_file yz2040sup1.cif
_cod_data_source_block 7
_cod_depositor_comments 'Adding full bibliography for 2022910--2022914.cif.'
_cod_original_cell_volume 1371.71(9)
_cod_original_sg_symbol_H-M 'P 21/c'
_cod_database_code 2022914
_cod_database_fobs_code 2022914
_shelx_space_group_comment
;
The symmetry employed for this shelxl refinement is uniquely defined
by the following loop, which should always be used as a source of
symmetry information in preference to the above space-group names.
They are only intended as comments.
;
_shelx_estimated_absorpt_t_min 0.155
_shelx_estimated_absorpt_t_max 0.242

loop_
_space_group_symop_operation_xyz
'x, y, z'
'-x, y+1/2, -z+1/2'
'-x, -y, -z'
'x, -y-1/2, z-1/2'

loop_
_atom_site_type_symbol
_atom_site_label
_atom_site_fract_x
_atom_site_fract_y
_atom_site_fract_z
_atom_site_U_iso_or_equiv
_atom_site_adp_type
_atom_site_calc_flag
_atom_site_occupancy
_atom_site_disorder_assembly
_atom_site_disorder_group
Au Au1 0.51277(2) 0.24454(2) 0.25555(2) 0.00781(4) Uani d 1 . .
Br Br1 0.52418(4) 0.35307(2) 0.21990(4) 0.01219(7) Uani d 1 . .
Br Br2 0.79078(4) 0.24741(2) 0.43841(4) 0.01246(7) Uani d 1 . .
Br Br3 0.24299(4) 0.24137(2) 0.06300(4) 0.01363(7) Uani d 1 . .
N N11 0.5152(4) 0.15094(13) 0.2928(3) 0.0105(6) Uani d 1 . .
H H01 0.564(5) 0.1462(17) 0.388(4) 0.010(9) Uiso d 1 . .
C C12 0.3327(5) 0.12067(16) 0.2919(4) 0.0166(7) Uani d 1 . .
H H12A 0.262660 0.125337 0.186272 0.020 Uiso calc 1 . .
H H12B 0.262625 0.140485 0.370457 0.020 Uiso calc 1 . .
C C13 0.3548(5) 0.05401(17) 0.3310(4) 0.0206(8) Uani d 1 . .
H H13A 0.232656 0.034650 0.324584 0.025 Uiso calc 1 . .
H H13B 0.414508 0.049313 0.440558 0.025 Uiso calc 1 . .
C C14 0.4697(5) 0.02288(17) 0.2170(4) 0.0219(8) Uani d 1 . .
H H14A 0.488269 -0.020115 0.247579 0.026 Uiso calc 1 . .
H H14B 0.404673 0.024218 0.108612 0.026 Uiso calc 1 . .
C C15 0.6531(5) 0.05400(17) 0.2194(4) 0.0212(8) Uani d 1 . .
H H15A 0.724300 0.034610 0.141007 0.025 Uiso calc 1 . .
H H15B 0.722566 0.049134 0.325312 0.025 Uiso calc 1 . .
C C16 0.6307(5) 0.12090(16) 0.1816(4) 0.0158(7) Uani d 1 . .
H H16A 0.752587 0.140470 0.189969 0.019 Uiso calc 1 . .
H H16B 0.572596 0.125882 0.071625 0.019 Uiso calc 1 . .
C C1 0.0245(5) 0.37793(17) 0.2600(4) 0.0185(7) Uani d 1 . .
H H1A 0.145117 0.357439 0.273057 0.022 Uiso calc 1 . .
H H1B -0.071860 0.346408 0.252639 0.022 Uiso calc 1 . .
Cl Cl1 0.00338(15) 0.42462(5) 0.42603(12) 0.0294(2) Uani d 1 . .
Cl Cl2 0.00380(16) 0.42122(5) 0.08506(12) 0.0327(2) Uani d 1 . .

loop_
_atom_site_aniso_label
_atom_site_aniso_U_11
_atom_site_aniso_U_22
_atom_site_aniso_U_33
_atom_site_aniso_U_12
_atom_site_aniso_U_13
_atom_site_aniso_U_23
Au1 0.00905(6) 0.00586(6) 0.00833(6) -0.00023(5) 0.00018(4) 0.00005(5)
Br1 0.01637(16) 0.00648(16) 0.01348(16) 0.00051(12) 0.00062(12) 0.00047(12)
Br2 0.01135(14) 0.01168(17) 0.01346(15) -0.00178(12) -0.00249(11) 0.00151(12)
Br3 0.01223(15) 0.01432(18) 0.01331(15) -0.00090(13) -0.00310(12) 0.00090(13)
N11 0.0165(14) 0.0063(14) 0.0080(13) 0.0013(11) -0.0018(11) -0.0003(10)
C12 0.0186(18) 0.0109(18) 0.0216(18) -0.0050(14) 0.0082(14) -0.0023(14)
C13 0.032(2) 0.0105(19) 0.0203(18) -0.0055(15) 0.0068(16) -0.0003(15)
C14 0.038(2) 0.0085(18) 0.0198(19) 0.0001(16) 0.0037(17) -0.0009(14)
C15 0.031(2) 0.0091(19) 0.0233(19) 0.0028(15) 0.0042(16) -0.0017(15)
C16 0.0212(18) 0.0104(18) 0.0162(17) 0.0036(14) 0.0038(14) 0.0002(14)
C1 0.0178(18) 0.0147(18) 0.0239(19) 0.0012(14) 0.0061(15) 0.0030(15)
Cl1 0.0363(6) 0.0285(6) 0.0232(5) 0.0024(4) 0.0023(4) -0.0021(4)
Cl2 0.0477(7) 0.0282(6) 0.0239(5) 0.0064(5) 0.0118(5) 0.0081(4)

loop_
_atom_type_symbol
_atom_type_description
_atom_type_scat_dispersion_real
_atom_type_scat_dispersion_imag
_atom_type_scat_source
C C 0.0033 0.0016 'International Tables Vol C Tables 4.2.6.8 and 6.1.1.4'
H H 0.0000 0.0000 'International Tables Vol C Tables 4.2.6.8 and 6.1.1.4'
Au Au -2.0133 8.8022 'International Tables Vol C Tables 4.2.6.8 and 6.1.1.4'
Br Br -0.2901 2.4595 'International Tables Vol C Tables 4.2.6.8 and 6.1.1.4'
Cl Cl 0.1484 0.1585 'International Tables Vol C Tables 4.2.6.8 and 6.1.1.4'
N N 0.0061 0.0033 'International Tables Vol C Tables 4.2.6.8 and 6.1.1.4'

loop_
_geom_angle_atom_site_label_1
_geom_angle_atom_site_label_2
_geom_angle_atom_site_label_3
_geom_angle_site_symmetry_1
_geom_angle_site_symmetry_3
_geom_angle
_geom_angle_publ_flag
N11 Au1 Br1 . . 177.24(8) y
N11 Au1 Br2 . . 86.35(8) y
Br1 Au1 Br2 . . 90.913(12) y
N11 Au1 Br3 . . 93.80(8) y
Br1 Au1 Br3 . . 88.920(12) y
Br2 Au1 Br3 . . 177.454(13) y
C16 N11 C12 . . 111.7(3) y
C16 N11 Au1 . . 109.8(2) ?
C12 N11 Au1 . . 116.6(2) ?
N11 C12 C13 . . 111.1(3) ?
C12 C13 C14 . . 110.7(3) ?
C15 C14 C13 . . 110.1(3) ?
C14 C15 C16 . . 111.4(3) ?
N11 C16 C15 . . 110.7(3) ?
Cl2 C1 Cl1 . . 110.5(2) ?
C16 N11 H01 . . 110(2) ?
C12 N11 H01 . . 104(2) ?
Au1 N11 H01 . . 105(3) ?
N11 C12 H12A . . 109.4 ?
C13 C12 H12A . . 109.4 ?
N11 C12 H12B . . 109.4 ?
C13 C12 H12B . . 109.4 ?
H12A C12 H12B . . 108.0 ?
C12 C13 H13A . . 109.5 ?
C14 C13 H13A . . 109.5 ?
C12 C13 H13B . . 109.5 ?
C14 C13 H13B . . 109.5 ?
H13A C13 H13B . . 108.1 ?
C15 C14 H14A . . 109.6 ?
C13 C14 H14A . . 109.6 ?
C15 C14 H14B . . 109.6 ?
C13 C14 H14B . . 109.6 ?
H14A C14 H14B . . 108.2 ?
C14 C15 H15A . . 109.4 ?
C16 C15 H15A . . 109.4 ?
C14 C15 H15B . . 109.4 ?
C16 C15 H15B . . 109.4 ?
H15A C15 H15B . . 108.0 ?
N11 C16 H16A . . 109.5 ?
C15 C16 H16A . . 109.5 ?
N11 C16 H16B . . 109.5 ?
C15 C16 H16B . . 109.5 ?
H16A C16 H16B . . 108.1 ?
Cl2 C1 H1A . . 109.5 ?
Cl1 C1 H1A . . 109.5 ?
Cl2 C1 H1B . . 109.5 ?
Cl1 C1 H1B . . 109.5 ?
H1A C1 H1B . . 108.1 ?

loop_
_geom_bond_atom_site_label_1
_geom_bond_atom_site_label_2
_geom_bond_site_symmetry_2
_geom_bond_distance
_geom_bond_publ_flag
Au1 N11 . 2.091(3) y
Au1 Br1 . 2.4187(4) y
Au1 Br2 . 2.4260(3) y
Au1 Br3 . 2.4270(3) y
N11 C16 . 1.495(4) y
N11 C12 . 1.497(4) y
C12 C13 . 1.514(5) ?
C13 C14 . 1.520(5) ?
C14 C15 . 1.511(5) ?
C15 C16 . 1.517(5) ?
C1 Cl2 . 1.761(4) ?
C1 Cl1 . 1.769(4) ?
N11 H01 . 0.85(4) ?
C12 H12A . 0.9900 ?
C12 H12B . 0.9900 ?
C13 H13A . 0.9900 ?
C13 H13B . 0.9900 ?
C14 H14A . 0.9900 ?
C14 H14B . 0.9900 ?
C15 H15A . 0.9900 ?
C15 H15B . 0.9900 ?
C16 H16A . 0.9900 ?
C16 H16B . 0.9900 ?
C1 H1A . 0.9900 ?
C1 H1B . 0.9900 ?

loop_
_geom_hbond_atom_site_label_D
_geom_hbond_atom_site_label_H
_geom_hbond_atom_site_label_A
_geom_hbond_site_symmetry_A
_geom_hbond_distance_DH
_geom_hbond_distance_HA
_geom_hbond_distance_DA
_geom_hbond_angle_DHA
_geom_hbond_publ_flag
N11 H01 Br1 4_566 0.85(4) 2.87(4) 3.627(3) 148(3) yes
C14 H14A Br1 2_645 0.99 2.82 3.788(4) 167.0 yes
C16 H16B Br1 4_565 0.99 3.01 3.960(3) 161.3 ?
C1 H1B Br1 1_455 0.99 2.95 3.695(4) 132.5 ?
C1 H1B Br2 1_455 0.99 2.94 3.761(4) 140.8 ?
C12 H12A Cl1 4_565 0.99 2.97 3.855(4) 149.8 ?
C15 H15B Cl2 4_666 0.99 2.93 3.849(4) 155.7 ?
C1 H1A Br1 . 0.99 2.87 3.765(4) 150.3 yes

loop_
_geom_torsion_atom_site_label_1
_geom_torsion_atom_site_label_2
_geom_torsion_atom_site_label_3
_geom_torsion_atom_site_label_4
_geom_torsion_site_symmetry_1
_geom_torsion_site_symmetry_2
_geom_torsion_site_symmetry_3
_geom_torsion_site_symmetry_4
_geom_torsion
_geom_torsion_publ_flag
C16 N11 C12 C13 . . . . 56.4(4) ?
Au1 N11 C12 C13 . . . . -176.2(2) y
N11 C12 C13 C14 . . . . -56.4(4) ?
C12 C13 C14 C15 . . . . 56.3(4) ?
C13 C14 C15 C16 . . . . -56.3(4) ?
C12 N11 C16 C15 . . . . -55.8(4) ?
Au1 N11 C16 C15 . . . . 173.2(2) y
C14 C15 C16 N11 . . . . 56.0(4) ?
